data_7221530
loop_
_publ_author_name
'Thangavelu, Sonia G.'
'Pope, Simon J. A.'
'Cahill, Christopher L.'

_publ_section_title
;
 Synthetic, structural, and luminescence study of uranyl coordination
 polymers containing chelating terpyridine and trispyridyltriazine ligands
;
_journal_issue 32
_journal_name_full CrystEngComm
_journal_page_first 6236
_journal_paper_doi 10.1039/C5CE00984G
_journal_volume 17
_journal_year 2015
_chemical_formula_moiety 'C52 H30 Br2 N12 O14 U2'
_chemical_formula_sum 'C52 H30 Br2 N12 O14 U2'
_chemical_formula_weight 1682.76
_space_group_crystal_system triclinic
_space_group_IT_number 2
_space_group_name_Hall '-P 1'
_space_group_name_H-M_alt 'P -1'
_symmetry_cell_setting triclinic
_symmetry_Int_Tables_number 2
_symmetry_space_group_name_Hall '-P 1'
_symmetry_space_group_name_H-M 'P -1'
_atom_sites_solution_hydrogens geom
_audit_creation_method SHELXL-2013
_audit_update_record
;
2015-05-14 deposited with the CCDC.
2015-07-13 downloaded from the CCDC.
;
_cell_angle_alpha 106.6120(10)
_cell_angle_beta 102.2080(10)
_cell_angle_gamma 100.7500(10)
_cell_formula_units_Z 1
_cell_length_a 8.0743(9)
_cell_length_b 11.9715(14)
_cell_length_c 15.0411(17)
_cell_measurement_reflns_used 7209
_cell_measurement_temperature 298(2)
_cell_measurement_theta_max 30.228
_cell_measurement_theta_min 1.472
_cell_volume 1313.5(3)
_computing_cell_refinement 'SAINT, Bruker-AXS'
_computing_data_collection 'APEX, Bruker-AXS'
_computing_data_reduction 'SAINT, Bruker-AXS'
_computing_molecular_graphics 'SHELXL-2013 (Sheldrick, 2013)'
_computing_publication_material 'WINGX (Farrugia, 2013)'
_computing_structure_refinement 'SHELXL-2013 (Sheldrick, 2013)'
_computing_structure_solution 'SHELXS-2013 (Sheldrick, 2013)'
_diffrn_ambient_temperature 298(2)
_diffrn_measured_fraction_theta_full 1.000
_diffrn_measured_fraction_theta_max 0.921
_diffrn_measurement_device_type 'Bruker APEX CCD'
_diffrn_measurement_method 'omega and phi scans'
_diffrn_radiation_type MoK\a
_diffrn_radiation_wavelength 0.71073
_diffrn_reflns_av_R_equivalents 0.0515
_diffrn_reflns_av_unetI/netI 0.0726
_diffrn_reflns_laue_measured_fraction_full 1.000
_diffrn_reflns_laue_measured_fraction_max 0.921
_diffrn_reflns_limit_h_max 10
_diffrn_reflns_limit_h_min -11
_diffrn_reflns_limit_k_max 16
_diffrn_reflns_limit_k_min -16
_diffrn_reflns_limit_l_max 21
_diffrn_reflns_limit_l_min -20
_diffrn_reflns_number 17950
_diffrn_reflns_point_group_measured_fraction_full 1.000
_diffrn_reflns_point_group_measured_fraction_max 0.921
_diffrn_reflns_theta_full 25.500
_diffrn_reflns_theta_max 30.228
_diffrn_reflns_theta_min 1.472
_diffrn_source 'fine-focus sealed tube'
_diffrn_source_type 'Bruker APEX CCD'
_exptl_absorpt_coefficient_mu 7.758
_exptl_absorpt_correction_T_max 0.594
_exptl_absorpt_correction_T_min 0.408
_exptl_absorpt_correction_type multi-scan
_exptl_absorpt_process_details 'SADABS, G. Sheldrick (1999)'
_exptl_crystal_colour yellow
_exptl_crystal_density_diffrn 2.127
_exptl_crystal_density_method 'not measured'
_exptl_crystal_description block
_exptl_crystal_F_000 792
_exptl_crystal_size_max 0.141
_exptl_crystal_size_mid 0.115
_exptl_crystal_size_min 0.075
_refine_diff_density_max 3.006
_refine_diff_density_min -1.998
_refine_diff_density_rms 0.174
_refine_ls_extinction_method none
_refine_ls_goodness_of_fit_ref 0.977
_refine_ls_hydrogen_treatment constr
_refine_ls_matrix_type full
_refine_ls_number_parameters 370
_refine_ls_number_reflns 7209
_refine_ls_number_restraints 0
_refine_ls_restrained_S_all 0.977
_refine_ls_R_factor_all 0.0823
_refine_ls_R_factor_gt 0.0460
_refine_ls_shift/su_max 0.000
_refine_ls_shift/su_mean 0.000
_refine_ls_structure_factor_coef Fsqd
_refine_ls_weighting_details 'w=1/[\s^2^(Fo^2^)+(0.0679P)^2^] where P=(Fo^2^+2Fc^2^)/3'
_refine_ls_weighting_scheme calc
_refine_ls_wR_factor_gt 0.1062
_refine_ls_wR_factor_ref 0.1217
_reflns_Friedel_coverage 0.000
_reflns_number_gt 5025
_reflns_number_total 7209
_reflns_threshold_expression 'I > 2\s(I)'
_cod_data_source_file c5ce00984g2.cif
_cod_data_source_block compound3
_cod_depositor_comments 'Adding full bibliography for 7221528--7221534.cif.'
_cod_database_code 7221530
_shelx_space_group_comment
;
The symmetry employed for this shelxl refinement is uniquely defined
by the following loop, which should always be used as a source of
symmetry information in preference to the above space-group names.
They are only intended as comments.
;
_shelx_estimated_absorpt_t_min 0.408
_shelx_estimated_absorpt_t_max 0.594
_shelxl_version_number 2013-4

loop_
_space_group_symop_operation_xyz
'x, y, z'
'-x, -y, -z'

loop_
_atom_site_label
_atom_site_type_symbol
_atom_site_fract_x
_atom_site_fract_y
_atom_site_fract_z
_atom_site_U_iso_or_equiv
_atom_site_adp_type
_atom_site_occupancy
_atom_site_site_symmetry_order
_atom_site_calc_flag
_atom_site_refinement_flags_posn
_atom_site_refinement_flags_adp
U1 U 0.14879(4) 0.21851(2) 0.20410(2) 0.03555(10) Uani 1 1 d . .
Br1 Br 0.2856(2) 0.52534(11) -0.13616(8) 0.0899(4) Uani 1 1 d . .
O2 O 0.0280(7) 0.2908(4) 0.2750(4) 0.0449(12) Uani 1 1 d . .
N2 N 0.2106(7) 0.1246(4) 0.3386(4) 0.0294(11) Uani 1 1 d . .
O1 O 0.2748(7) 0.1399(5) 0.1402(4) 0.0486(13) Uani 1 1 d . .
N1 N -0.0500(8) 0.0066(5) 0.1767(4) 0.0337(12) Uani 1 1 d . .
O5 O 0.2480(8) 0.3932(5) 0.1724(4) 0.0498(13) Uani 1 1 d . .
O4 O -0.0645(7) 0.1849(5) 0.0692(4) 0.0496(14) Uani 1 1 d . .
O6 O 0.2051(11) 0.5462(6) 0.2838(4) 0.077(2) Uani 1 1 d . .
N5 N 0.3705(8) 0.1432(5) 0.4956(4) 0.0360(13) Uani 1 1 d . .
N6 N 0.4339(8) 0.3230(5) 0.3432(4) 0.0402(14) Uani 1 1 d . .
C14 C 0.3403(9) 0.1824(6) 0.4207(5) 0.0340(14) Uani 1 1 d . .
C6 C 0.1089(9) 0.0192(6) 0.3343(4) 0.0315(14) Uani 1 1 d . .
C9 C 0.2957(10) -0.0103(6) 0.5653(5) 0.0358(15) Uani 1 1 d . .
C15 C 0.4629(9) 0.2932(6) 0.4251(5) 0.0343(14) Uani 1 1 d . .
C13 C 0.4567(11) 0.0071(8) 0.7237(5) 0.052(2) Uani 1 1 d . .
H13 H 0.5450 0.0491 0.7811 0.062 Uiso 1 1 calc R U
C16 C 0.6028(10) 0.3587(6) 0.5063(5) 0.0402(16) Uani 1 1 d . .
H16 H 0.6151 0.3380 0.5620 0.048 Uiso 1 1 calc R U
N3 N 0.1320(8) -0.0279(5) 0.4053(4) 0.0369(13) Uani 1 1 d . .
C3 C -0.2776(11) -0.2135(7) 0.1476(6) 0.0497(19) Uani 1 1 d . .
H3 H -0.3556 -0.2864 0.1382 0.060 Uiso 1 1 calc R U
C10 C 0.1907(9) -0.1156(6) 0.5533(4) 0.0306(13) Uani 1 1 d . .
H10 H 0.1011 -0.1566 0.4962 0.037 Uiso 1 1 calc R U
O3 O -0.3273(8) 0.1935(6) 0.0863(5) 0.072(2) Uani 1 1 d . .
C5 C -0.0345(9) -0.0473(6) 0.2457(5) 0.0356(15) Uani 1 1 d . .
C25 C 0.2205(11) 0.4992(7) 0.2034(5) 0.050(2) Uani 1 1 d . .
C18 C 0.6996(12) 0.4821(8) 0.4197(6) 0.056(2) Uani 1 1 d . .
H18 H 0.7803 0.5454 0.4155 0.067 Uiso 1 1 calc R U
C21 C -0.2082(9) 0.2978(7) -0.0088(5) 0.0418(17) Uani 1 1 d . .
C24 C 0.2170(10) 0.5679(6) 0.1324(5) 0.0434(18) Uani 1 1 d . .
C27 C 0.1684(12) 0.7426(7) 0.0938(6) 0.052(2) Uani 1 1 d . .
H27 H 0.1355 0.8146 0.1097 0.062 Uiso 1 1 calc R U
C20 C -0.2046(11) 0.2199(7) 0.0554(6) 0.0483(19) Uani 1 1 d . .
C8 C 0.2617(9) 0.0372(6) 0.4830(5) 0.0345(14) Uani 1 1 d . .
C2 C -0.2951(11) -0.1630(7) 0.0773(5) 0.0452(18) Uani 1 1 d . .
H2 H -0.3831 -0.2010 0.0192 0.054 Uiso 1 1 calc R U
C22 C 0.2488(10) 0.5922(7) -0.0151(5) 0.0421(17) Uani 1 1 d . .
N4 N 0.4318(11) 0.0527(7) 0.6487(5) 0.063(2) Uani 1 1 d . .
C11 C 0.2149(12) -0.1619(7) 0.6237(5) 0.0489(19) Uani 1 1 d . .
H11 H 0.1420 -0.2364 0.6150 0.059 Uiso 1 1 calc R U
C23 C 0.2513(11) 0.5244(7) 0.0465(5) 0.0464(18) Uani 1 1 d . .
H23 H 0.2763 0.4497 0.0287 0.056 Uiso 1 1 calc R U
C17 C 0.7224(11) 0.4539(7) 0.5038(6) 0.0491(19) Uani 1 1 d . .
H17 H 0.8172 0.4989 0.5575 0.059 Uiso 1 1 calc R U
C26 C 0.1766(12) 0.6761(7) 0.1586(6) 0.056(2) Uani 1 1 d . .
H26 H 0.1546 0.7060 0.2180 0.068 Uiso 1 1 calc R U
C1 C -0.1784(10) -0.0530(6) 0.0942(5) 0.0436(18) Uani 1 1 d . .
H1 H -0.1900 -0.0188 0.0457 0.052 Uiso 1 1 calc R U
C12 C 0.3472(11) -0.1018(8) 0.7106(6) 0.052(2) Uani 1 1 d . .
H12 H 0.3607 -0.1357 0.7593 0.063 Uiso 1 1 calc R U
C4 C -0.1455(10) -0.1578(6) 0.2328(5) 0.0428(17) Uani 1 1 d . .
H4 H -0.1310 -0.1932 0.2805 0.051 Uiso 1 1 calc R U
C19 C 0.5555(11) 0.4148(7) 0.3425(6) 0.052(2) Uani 1 1 d . .
H19 H 0.5421 0.4345 0.2864 0.062 Uiso 1 1 calc R U
OW1 O 0.9722(10) 0.6811(6) 0.3751(5) 0.0723(19) Uani 1 1 d . .

loop_
_atom_site_aniso_label
_atom_site_aniso_U_11
_atom_site_aniso_U_22
_atom_site_aniso_U_33
_atom_site_aniso_U_23
_atom_site_aniso_U_13
_atom_site_aniso_U_12
U1 0.04386(17) 0.03781(14) 0.02826(13) 0.02090(10) 0.00497(10) 0.00910(11)
Br1 0.1544(12) 0.0903(7) 0.0702(6) 0.0506(6) 0.0645(8) 0.0632(8)
O2 0.052(3) 0.038(3) 0.053(3) 0.025(2) 0.016(3) 0.014(2)
N2 0.037(3) 0.030(2) 0.025(2) 0.013(2) 0.009(2) 0.009(2)
O1 0.054(3) 0.056(3) 0.041(3) 0.026(2) 0.010(2) 0.015(3)
N1 0.041(3) 0.032(3) 0.026(3) 0.013(2) 0.001(2) 0.008(2)
O5 0.057(4) 0.047(3) 0.051(3) 0.033(3) 0.009(3) 0.010(3)
O4 0.054(3) 0.046(3) 0.045(3) 0.028(2) -0.006(3) 0.006(2)
O6 0.129(6) 0.060(4) 0.037(3) 0.027(3) 0.010(4) 0.014(4)
N5 0.046(4) 0.039(3) 0.025(3) 0.016(2) 0.007(2) 0.012(3)
N6 0.046(4) 0.038(3) 0.032(3) 0.018(2) -0.001(3) 0.002(3)
C14 0.040(4) 0.036(3) 0.031(3) 0.015(3) 0.010(3) 0.016(3)
C6 0.033(4) 0.035(3) 0.026(3) 0.013(2) 0.002(3) 0.010(3)
C9 0.044(4) 0.041(3) 0.031(3) 0.020(3) 0.011(3) 0.017(3)
C15 0.043(4) 0.036(3) 0.032(3) 0.020(3) 0.012(3) 0.013(3)
C13 0.048(5) 0.076(6) 0.035(4) 0.030(4) 0.001(3) 0.018(4)
C16 0.040(4) 0.042(4) 0.035(4) 0.015(3) 0.001(3) 0.009(3)
N3 0.044(3) 0.039(3) 0.033(3) 0.022(2) 0.007(3) 0.013(3)
C3 0.053(5) 0.033(4) 0.052(5) 0.014(3) 0.003(4) -0.001(3)
C10 0.036(4) 0.039(3) 0.026(3) 0.020(3) 0.011(3) 0.013(3)
O3 0.053(4) 0.097(5) 0.097(5) 0.077(4) 0.024(4) 0.015(4)
C5 0.038(4) 0.037(3) 0.030(3) 0.014(3) 0.002(3) 0.011(3)
C25 0.054(5) 0.049(4) 0.039(4) 0.027(3) -0.005(4) -0.001(4)
C18 0.055(5) 0.056(5) 0.058(5) 0.030(4) 0.011(4) 0.007(4)
C21 0.031(4) 0.047(4) 0.045(4) 0.029(3) -0.005(3) 0.000(3)
C24 0.048(5) 0.041(4) 0.033(4) 0.020(3) -0.004(3) -0.002(3)
C27 0.065(6) 0.051(4) 0.047(4) 0.029(4) 0.012(4) 0.018(4)
C20 0.045(5) 0.051(4) 0.047(4) 0.031(4) 0.000(4) 0.002(4)
C8 0.041(4) 0.038(3) 0.028(3) 0.017(3) 0.006(3) 0.012(3)
C2 0.051(5) 0.047(4) 0.031(3) 0.011(3) -0.004(3) 0.016(4)
C22 0.046(4) 0.052(4) 0.033(3) 0.024(3) 0.011(3) 0.011(3)
N4 0.075(5) 0.069(5) 0.052(4) 0.029(4) 0.013(4) 0.024(4)
C11 0.070(6) 0.051(4) 0.047(4) 0.034(4) 0.024(4) 0.027(4)
C23 0.054(5) 0.044(4) 0.045(4) 0.027(3) 0.005(4) 0.013(4)
C17 0.043(5) 0.047(4) 0.045(4) 0.011(3) 0.003(4) 0.000(3)
C26 0.080(6) 0.050(4) 0.045(4) 0.031(4) 0.010(4) 0.015(4)
C1 0.055(5) 0.039(4) 0.033(4) 0.014(3) 0.000(3) 0.014(3)
C12 0.063(5) 0.078(6) 0.044(4) 0.042(4) 0.025(4) 0.041(5)
C4 0.046(4) 0.039(4) 0.041(4) 0.021(3) 0.000(3) 0.006(3)
C19 0.047(5) 0.061(5) 0.050(4) 0.037(4) 0.005(4) 0.004(4)
OW1 0.079(5) 0.058(4) 0.070(4) 0.028(3) 0.008(4) 0.002(3)

loop_
_atom_type_symbol
_atom_type_description
_atom_type_scat_dispersion_real
_atom_type_scat_dispersion_imag
_atom_type_scat_source
C C 0.0033 0.0016 'International Tables Vol C Tables 4.2.6.8 and 6.1.1.4'
H H 0.0000 0.0000 'International Tables Vol C Tables 4.2.6.8 and 6.1.1.4'
N N 0.0061 0.0033 'International Tables Vol C Tables 4.2.6.8 and 6.1.1.4'
O O 0.0106 0.0060 'International Tables Vol C Tables 4.2.6.8 and 6.1.1.4'
Br Br -0.2901 2.4595 'International Tables Vol C Tables 4.2.6.8 and 6.1.1.4'
U U -9.6767 9.6646 'International Tables Vol C Tables 4.2.6.8 and 6.1.1.4'

loop_
_geom_angle_atom_site_label_1
_geom_angle_atom_site_label_2
_geom_angle_atom_site_label_3
_geom_angle
_geom_angle_site_symmetry_1
_geom_angle_site_symmetry_3
O2 U1 O1 175.1(2) . .
O2 U1 O4 90.5(2) . .
O1 U1 O4 93.2(2) . .
O2 U1 O5 90.4(2) . .
O1 U1 O5 93.3(2) . .
O4 U1 O5 81.06(19) . .
O2 U1 N6 90.8(2) . .
O1 U1 N6 86.9(2) . .
O4 U1 N6 159.65(18) . .
O5 U1 N6 78.62(18) . .
O2 U1 N2 82.90(19) . .
O1 U1 N2 92.2(2) . .
O4 U1 N2 137.84(18) . .
O5 U1 N2 140.24(18) . .
N6 U1 N2 62.41(17) . .
O2 U1 N1 91.5(2) . .
O1 U1 N1 86.2(2) . .
O4 U1 N1 76.89(17) . .
O5 U1 N1 157.88(18) . .
N6 U1 N1 123.37(16) . .
N2 U1 N1 61.81(16) . .
C14 N2 C6 115.3(5) . .
C14 N2 U1 121.7(4) . .
C6 N2 U1 122.9(4) . .
C1 N1 C5 116.7(6) . .
C1 N1 U1 120.7(4) . .
C5 N1 U1 122.5(4) . .
C25 O5 U1 130.3(5) . .
C20 O4 U1 131.8(5) . .
C8 N5 C14 114.9(6) . .
C19 N6 C15 116.1(6) . .
C19 N6 U1 122.1(5) . .
C15 N6 U1 121.6(4) . .
N2 C14 N5 124.5(6) . .
N2 C14 C15 116.9(6) . .
N5 C14 C15 118.5(6) . .
N3 C6 N2 124.1(6) . .
N3 C6 C5 118.7(6) . .
N2 C6 C5 117.2(5) . .
C10 C9 N4 122.1(6) . .
C10 C9 C8 116.5(6) . .
N4 C9 C8 121.3(6) . .
N6 C15 C16 122.8(6) . .
N6 C15 C14 115.7(6) . .
C16 C15 C14 121.4(6) . .
C12 C13 N4 117.8(7) . .
C12 C13 H13 121.1 . .
N4 C13 H13 121.1 . .
C17 C16 C15 119.4(7) . .
C17 C16 H16 120.3 . .
C15 C16 H16 120.3 . .
C8 N3 C6 115.4(6) . .
C2 C3 C4 120.5(7) . .
C2 C3 H3 119.7 . .
C4 C3 H3 119.7 . .
C11 C10 C9 119.0(7) . .
C11 C10 H10 120.5 . .
C9 C10 H10 120.5 . .
N1 C5 C4 122.5(6) . .
N1 C5 C6 115.3(6) . .
C4 C5 C6 122.2(6) . .
O6 C25 O5 125.2(7) . .
O6 C25 C24 120.2(7) . .
O5 C25 C24 114.5(7) . .
C19 C18 C17 118.9(8) . .
C19 C18 H18 120.5 . .
C17 C18 H18 120.5 . .
C27 C21 C22 118.4(6) 2_565 2_565
C27 C21 C20 118.3(7) 2_565 .
C22 C21 C20 123.3(7) 2_565 .
C23 C24 C26 120.9(7) . .
C23 C24 C25 122.2(7) . .
C26 C24 C25 116.9(7) . .
C21 C27 C26 120.8(8) 2_565 .
C21 C27 H27 119.6 2_565 .
C26 C27 H27 119.6 . .
O3 C20 O4 125.7(7) . .
O3 C20 C21 121.2(7) . .
O4 C20 C21 113.1(7) . .
N3 C8 N5 125.8(6) . .
N3 C8 C9 118.3(6) . .
N5 C8 C9 115.9(6) . .
C3 C2 C1 118.4(7) . .
C3 C2 H2 120.8 . .
C1 C2 H2 120.8 . .
C21 C22 C23 121.2(7) 2_565 .
C21 C22 Br1 120.3(5) 2_565 .
C23 C22 Br1 118.3(6) . .
C9 N4 C13 119.6(8) . .
C10 C11 C12 121.8(8) . .
C10 C11 H11 119.1 . .
C12 C11 H11 119.1 . .
C24 C23 C22 119.6(7) . .
C24 C23 H23 120.2 . .
C22 C23 H23 120.2 . .
C16 C17 C18 118.6(7) . .
C16 C17 H17 120.7 . .
C18 C17 H17 120.7 . .
C24 C26 C27 119.0(8) . .
C24 C26 H26 120.5 . .
C27 C26 H26 120.5 . .
N1 C1 C2 123.5(6) . .
N1 C1 H1 118.2 . .
C2 C1 H1 118.2 . .
C13 C12 C11 119.6(7) . .
C13 C12 H12 120.2 . .
C11 C12 H12 120.2 . .
C3 C4 C5 118.3(7) . .
C3 C4 H4 120.8 . .
C5 C4 H4 120.8 . .
N6 C19 C18 124.0(7) . .
N6 C19 H19 118.0 . .
C18 C19 H19 118.0 . .

loop_
_geom_bond_atom_site_label_1
_geom_bond_atom_site_label_2
_geom_bond_distance
_geom_bond_site_symmetry_2
U1 O2 1.750(5) .
U1 O1 1.760(6) .
U1 O4 2.246(5) .
U1 O5 2.313(5) .
U1 N6 2.575(6) .
U1 N2 2.585(5) .
U1 N1 2.605(5) .
Br1 C22 1.878(7) .
N2 C14 1.340(8) .
N2 C6 1.348(8) .
N1 C1 1.340(9) .
N1 C5 1.366(8) .
O5 C25 1.300(10) .
O4 C20 1.275(10) .
O6 C25 1.221(10) .
N5 C8 1.339(9) .
N5 C14 1.333(8) .
N6 C19 1.334(9) .
N6 C15 1.364(8) .
C14 C15 1.475(9) .
C6 N3 1.337(8) .
C6 C5 1.466(9) .
C9 C10 1.321(9) .
C9 N4 1.385(10) .
C9 C8 1.500(8) .
C15 C16 1.387(10) .
C13 C12 1.368(12) .
C13 N4 1.380(10) .
C13 H13 0.9300 .
C16 C17 1.364(11) .
C16 H16 0.9300 .
N3 C8 1.314(9) .
C3 C2 1.355(10) .
C3 C4 1.375(10) .
C3 H3 0.9300 .
C10 C11 1.325(8) .
C10 H10 0.9300 .
O3 C20 1.207(10) .
C5 C4 1.388(10) .
C25 C24 1.523(9) .
C18 C19 1.377(11) .
C18 C17 1.385(11) .
C18 H18 0.9300 .
C21 C27 1.359(11) 2_565
C21 C22 1.382(10) 2_565
C21 C20 1.523(9) .
C24 C23 1.356(11) .
C24 C26 1.364(11) .
C27 C21 1.359(11) 2_565
C27 C26 1.423(10) .
C27 H27 0.9300 .
C2 C1 1.390(11) .
C2 H2 0.9300 .
C22 C21 1.382(10) 2_565
C22 C23 1.395(9) .
C11 C12 1.398(12) .
C11 H11 0.9300 .
C23 H23 0.9300 .
C17 H17 0.9300 .
C26 H26 0.9300 .
C1 H1 0.9300 .
C12 H12 0.9300 .
C4 H4 0.9300 .
C19 H19 0.9300 .

loop_
_geom_torsion_atom_site_label_1
_geom_torsion_atom_site_label_2
_geom_torsion_atom_site_label_3
_geom_torsion_atom_site_label_4
_geom_torsion
_geom_torsion_site_symmetry_1
C6 N2 C14 N5 -1.1(10) .
U1 N2 C14 N5 174.7(5) .
C6 N2 C14 C15 175.4(6) .
U1 N2 C14 C15 -8.9(8) .
C8 N5 C14 N2 1.4(10) .
C8 N5 C14 C15 -175.0(6) .
C14 N2 C6 N3 -0.3(9) .
U1 N2 C6 N3 -176.0(5) .
C14 N2 C6 C5 -179.8(6) .
U1 N2 C6 C5 4.5(8) .
C19 N6 C15 C16 4.6(11) .
U1 N6 C15 C16 -170.8(5) .
C19 N6 C15 C14 -172.5(7) .
U1 N6 C15 C14 12.1(8) .
N2 C14 C15 N6 -2.0(9) .
N5 C14 C15 N6 174.6(6) .
N2 C14 C15 C16 -179.2(6) .
N5 C14 C15 C16 -2.5(10) .
N6 C15 C16 C17 -3.2(11) .
C14 C15 C16 C17 173.7(7) .
N2 C6 N3 C8 1.2(10) .
C5 C6 N3 C8 -179.3(6) .
N4 C9 C10 C11 0.8(11) .
C8 C9 C10 C11 179.9(6) .
C1 N1 C5 C4 -0.4(10) .
U1 N1 C5 C4 177.0(5) .
C1 N1 C5 C6 179.1(6) .
U1 N1 C5 C6 -3.5(8) .
N3 C6 C5 N1 179.9(6) .
N2 C6 C5 N1 -0.6(9) .
N3 C6 C5 C4 -0.6(11) .
N2 C6 C5 C4 178.9(7) .
U1 O5 C25 O6 34.7(12) .
U1 O5 C25 C24 -148.3(5) .
O6 C25 C24 C23 173.2(8) .
O5 C25 C24 C23 -4.0(11) .
O6 C25 C24 C26 -7.2(12) .
O5 C25 C24 C26 175.6(7) .
U1 O4 C20 O3 -63.9(11) .
U1 O4 C20 C21 118.1(6) .
C27 C21 C20 O3 -128.9(9) 2_565
C22 C21 C20 O3 51.5(11) 2_565
C27 C21 C20 O4 49.2(10) 2_565
C22 C21 C20 O4 -130.4(8) 2_565
C6 N3 C8 N5 -0.9(11) .
C6 N3 C8 C9 -179.8(6) .
C14 N5 C8 N3 -0.4(10) .
C14 N5 C8 C9 178.6(6) .
C10 C9 C8 N3 -0.1(10) .
N4 C9 C8 N3 179.0(7) .
C10 C9 C8 N5 -179.1(6) .
N4 C9 C8 N5 0.0(10) .
C4 C3 C2 C1 -1.1(13) .
C10 C9 N4 C13 -2.2(12) .
C8 C9 N4 C13 178.7(7) .
C12 C13 N4 C9 2.0(12) .
C9 C10 C11 C12 0.7(12) .
C26 C24 C23 C22 1.4(12) .
C25 C24 C23 C22 -179.0(7) .
C21 C22 C23 C24 -1.4(12) 2_565
Br1 C22 C23 C24 -176.9(6) .
C15 C16 C17 C18 0.1(12) .
C19 C18 C17 C16 1.3(13) .
C23 C24 C26 C27 0.8(13) .
C25 C24 C26 C27 -178.8(8) .
C21 C27 C26 C24 -3.0(13) 2_565
C5 N1 C1 C2 1.2(11) .
U1 N1 C1 C2 -176.2(6) .
C3 C2 C1 N1 -0.5(12) .
N4 C13 C12 C11 -0.6(12) .
C10 C11 C12 C13 -0.8(12) .
C2 C3 C4 C5 1.8(13) .
N1 C5 C4 C3 -1.1(12) .
C6 C5 C4 C3 179.5(7) .
C15 N6 C19 C18 -3.1(12) .
U1 N6 C19 C18 172.3(7) .
C17 C18 C19 N6 0.2(14) .
